data_2310108
loop_
_publ_author_name
'Krug, M.P.'
'Romans, P.A.'

_publ_section_title
;
 Composition and crystallographic data for the highest boride of tungsten
;
_journal_name_full 'Acta Crystallographica (1,1948-23,1967)'
_journal_page_first 313
_journal_page_last 315
_journal_paper_doi 10.1107/S0365110X6600063X
_journal_volume 20
_journal_year 1966
_chemical_formula_sum 'B4 W'
_chemical_name_systematic 'W B4'
_space_group_IT_number 194
_symmetry_space_group_name_Hall '-P 6c 2c'
_symmetry_space_group_name_H-M 'P 63/m m c'
_cell_angle_alpha 90
_cell_angle_beta 90
_cell_angle_gamma 120
_cell_formula_units_Z 4
_cell_length_a 5.2
_cell_length_b 5.2
_cell_length_c 6.34
_cell_volume 148.466
_citation_journal_id_ASTM ACCRA9
_cod_data_source_file boron4-x_152.cif
_cod_data_source_block B4W1
_cod_original_cell_volume 148.4659
_cod_original_formula_sum 'B4 W1'
_cod_database_code 2310108

loop_
_symmetry_equiv_pos_as_xyz
x,y,z
x-y,x,z+1/2
-y,x-y,z
-x,-y,z+1/2
-x+y,-x,z
y,-x+y,z+1/2
-y,-x,-z+1/2
x-y,-y,-z
x,x-y,-z+1/2
y,x,-z
-x+y,y,-z+1/2
-x,-x+y,-z
-x,-y,-z
-x+y,-x,-z-1/2
y,-x+y,-z
x,y,-z-1/2
x-y,x,-z
-y,x-y,-z-1/2
y,x,z-1/2
-x+y,y,z
-x,-x+y,z-1/2
-y,-x,z
x-y,-y,z-1/2
x,x-y,z

loop_
_atom_site_label
_atom_site_type_symbol
_atom_site_fract_x
_atom_site_fract_y
_atom_site_fract_z
_atom_site_occupancy
_atom_site_U_iso_or_equiv
B2 B 0.3333 0.6667 0.615 1 0.0
W1 W 0.3333 0.6667 0.25 1 0.0
W2 W 0 0 0.25 1 0.0
B1 B 0.333 0 0 1 0.0
